data_1511106
loop_
_publ_author_name
'Yelon, W.B.'
'Pinkerton, G.P.'
'Fuerst, C.D.'
'Meisner, G.P.'

_publ_section_title
;
 Site occupancy in erbium-iron-manganese-boron alloys
;
_journal_name_full 'Journal of the Less-Common Metals'
_journal_page_first 255
_journal_page_last 261
_journal_paper_doi 10.1016/0022-5088(87)90235-9
_journal_volume 133
_journal_year 1987
_chemical_formula_sum 'B Er2 Fe10 Mn4'
_chemical_name_systematic 'Er2 Fe10 Mn4 B'
_space_group_IT_number 136
_symmetry_space_group_name_Hall '-P 4n 2n'
_symmetry_space_group_name_H-M 'P 42/m n m'
_cell_angle_alpha 90
_cell_angle_beta 90
_cell_angle_gamma 90
_cell_formula_units_Z 4
_cell_length_a 8.737
_cell_length_b 8.737
_cell_length_c 11.956
_cell_volume 912.663
_citation_journal_id_ASTM JCOMAH
_cod_data_source_file boron0-1_202.cif
_cod_data_source_block B1Er2Fe10Mn4
_cod_original_cell_volume 912.6634
_cod_original_formula_sum 'B1 Er2 Fe10 Mn4'
_cod_database_code 1511106

loop_
_symmetry_equiv_pos_as_xyz
x,y,z
-y+1/2,x+1/2,z+1/2
-x,-y,z
y+1/2,-x+1/2,z+1/2
x+1/2,-y+1/2,-z+1/2
y,x,-z
-x+1/2,y+1/2,-z+1/2
-y,-x,-z
-x,-y,-z
y-1/2,-x-1/2,-z-1/2
x,y,-z
-y-1/2,x-1/2,-z-1/2
-x-1/2,y-1/2,z-1/2
-y,-x,z
x-1/2,-y-1/2,z-1/2
y,x,z

loop_
_atom_site_label
_atom_site_type_symbol
_atom_site_fract_x
_atom_site_fract_y
_atom_site_fract_z
_atom_site_occupancy
_atom_site_U_iso_or_equiv
Fe2 Fe 0 0 0.6131 0.829 0.0
Mn5 Mn 0.2247 0.5662 0.1299 0.242 0.0
Fe6 Fe 0.0344 0.3605 0.1754 0.823 0.0
Mn2 Mn 0 0 0.6131 0.171 0.0
Mn4 Mn 0.3115 0.3115 0.2452 0.612 0.0
Fe4 Fe 0.3115 0.3115 0.2452 0.388 0.0
Mn1 Mn 0 0.5 0 0.294 0.0
Fe3 Fe 0.0966 0.0966 0.2021 0.682 0.0
Mn3 Mn 0.0966 0.0966 0.2021 0.318 0.0
Fe5 Fe 0.2247 0.5662 0.1299 0.758 0.0
Er2 Er 0.1417 0.8583 0 1 0.0
Mn6 Mn 0.0344 0.3605 0.1754 0.177 0.0
Er1 Er 0.2691 0.2691 0 1 0.0
Fe1 Fe 0 0.5 0 0.706 0.0
B1 B 0.3738 0.6262 0 1 0.0
